data_7135571
loop_
_publ_author_name
'Meduri, Rahul'
'Wilkinson, Grant R.'
'Idrees, Muhammad Z.'
'Wei, Kaya'
'Stoian, Sebastian A.'
'La Pierre, Henry S.'
'McCandless, Gregory T.'
'Chan, Julia Y.'

_publ_section_title
;
 Zn-flux-enabled synthesis of orthorhombic kagome
 YbFe<sub>6</sub>Ge<sub>6</sub>: Yb reduction and magnetic behavior.
;
_journal_issue 24
_journal_name_full 'Chemical communications (Cambridge, England)'
_journal_page_first 6617
_journal_page_last 6621
_journal_paper_doi 10.1039/d6cc00958a
_journal_volume 62
_journal_year 2026
_chemical_formula_sum 'Fe5.52 Ge6 Yb Zn0.48'
_chemical_formula_weight 948.25
_space_group_crystal_system orthorhombic
_space_group_IT_number 63
_space_group_name_Hall '-C 2c 2'
_space_group_name_H-M_alt 'C m c m'
_audit_creation_method SHELXL-2019/3
_audit_update_record
;
2026-02-03 deposited with the CCDC.	2026-03-04 downloaded from the CCDC.
;
_cell_angle_alpha 90
_cell_angle_beta 90
_cell_angle_gamma 90
_cell_formula_units_Z 4
_cell_length_a 8.1799(12)
_cell_length_b 17.541(2)
_cell_length_c 5.0739(6)
_cell_measurement_reflns_used 2607
_cell_measurement_temperature 298(2)
_cell_measurement_theta_max 29.67
_cell_measurement_theta_min 6.82
_cell_volume 728.02(16)
_computing_cell_refinement 'Bruker SAINT'
_computing_data_collection 'Bruker APEX5'
_computing_data_reduction 'Bruker SAINT'
_computing_molecular_graphics 'CrystalMaker (CrystalMaker, 2024)'
_computing_publication_material 'publCIF (Westrip, 2012)'
_computing_structure_refinement 'SHELXL-2019/3 (Sheldrick, 2019)'
_computing_structure_solution 'SHELXT Intrinsic Phasing 2018/2 (Sheldrick, 2018)'
_diffrn_ambient_temperature 298(2)
_diffrn_measured_fraction_theta_full 1.000
_diffrn_measured_fraction_theta_max 1.000
_diffrn_measurement_device_type 'Bruker Kappa D8 Quest CPAD'
_diffrn_measurement_method '\f and \w scans'
_diffrn_radiation_monochromator 'HELIOS optics'
_diffrn_radiation_type MoK\a
_diffrn_radiation_wavelength 0.71073
_diffrn_reflns_av_R_equivalents 0.0761
_diffrn_reflns_av_unetI/netI 0.0231
_diffrn_reflns_Laue_measured_fraction_full 1.000
_diffrn_reflns_Laue_measured_fraction_max 1.000
_diffrn_reflns_limit_h_max 11
_diffrn_reflns_limit_h_min -11
_diffrn_reflns_limit_k_max 24
_diffrn_reflns_limit_k_min -24
_diffrn_reflns_limit_l_max 7
_diffrn_reflns_limit_l_min -7
_diffrn_reflns_number 15627
_diffrn_reflns_point_group_measured_fraction_full 1.000
_diffrn_reflns_point_group_measured_fraction_max 1.000
_diffrn_reflns_theta_full 25.242
_diffrn_reflns_theta_max 30.540
_diffrn_reflns_theta_min 2.322
_diffrn_source 'I\mS microfocus tube'
_exptl_absorpt_coefficient_mu 49.151
_exptl_absorpt_correction_T_max 0.7461
_exptl_absorpt_correction_T_min 0.4682
_exptl_absorpt_correction_type multi-scan
_exptl_absorpt_process_details SADABS(Krause,Herbst-Irmer,Sheldrick,&Stalke;J.Appl.Cryst.2015,48,3-10)
_exptl_crystal_colour Grey
_exptl_crystal_density_diffrn 8.651
_exptl_crystal_description Fragment
_exptl_crystal_F_000 1680
_exptl_crystal_size_max 0.050
_exptl_crystal_size_mid 0.038
_exptl_crystal_size_min 0.010
_refine_diff_density_max 2.512
_refine_diff_density_min -2.704
_refine_diff_density_rms 0.390
_refine_ls_extinction_coef 0.00115(9)
_refine_ls_extinction_expression Fc^*^=kFc[1+0.001xFc^2^\l^3^/sin(2\q)]^-1/4^
_refine_ls_extinction_method 'SHELXL-2019/2 (Sheldrick 2019)'
_refine_ls_goodness_of_fit_ref 1.188
_refine_ls_hydrogen_treatment undef
_refine_ls_matrix_type full
_refine_ls_number_parameters 50
_refine_ls_number_reflns 653
_refine_ls_number_restraints 1
_refine_ls_restrained_S_all 1.187
_refine_ls_R_factor_all 0.0355
_refine_ls_R_factor_gt 0.0262
_refine_ls_shift/su_max 0.000
_refine_ls_shift/su_mean 0.000
_refine_ls_structure_factor_coef Fsqd
_refine_ls_weighting_details 'w=1/[\s^2^(Fo^2^)+(0.0269P)^2^+10.2293P] where P=(Fo^2^+2Fc^2^)/3'
_refine_ls_weighting_scheme calc
_refine_ls_wR_factor_gt 0.0612
_refine_ls_wR_factor_ref 0.0713
_reflns_Friedel_coverage 0.000
_reflns_number_gt 522
_reflns_number_total 653
_reflns_threshold_expression 'I > 2\s(I)'
_cod_data_source_file d6cc00958a2.cif
_cod_data_source_block shelx
_cod_depositor_comments 'Adding full bibliography for 7135571.cif.'
_cod_original_cell_volume 728.03(16)
_cod_database_code 7135571
_shelx_shelxl_version_number 2019/3
_shelx_space_group_comment
;
The symmetry employed for this shelxl refinement is uniquely defined
by the following loop, which should always be used as a source of
symmetry information in preference to the above space-group names.
They are only intended as comments.
;
_shelx_estimated_absorpt_t_min 0.192
_shelx_estimated_absorpt_t_max 0.639
_publcif_funding_html
;
;

loop_
_space_group_symop_operation_xyz
'x, y, z'
'-x, -y, z+1/2'
'-x, y, -z+1/2'
'x, -y, -z'
'x+1/2, y+1/2, z'
'-x+1/2, -y+1/2, z+1/2'
'-x+1/2, y+1/2, -z+1/2'
'x+1/2, -y+1/2, -z'
'-x, -y, -z'
'x, y, -z-1/2'
'x, -y, z-1/2'
'-x, y, z'
'-x+1/2, -y+1/2, -z'
'x+1/2, y+1/2, -z-1/2'
'x+1/2, -y+1/2, z-1/2'
'-x+1/2, y+1/2, z'

loop_
_atom_site_label
_atom_site_type_symbol
_atom_site_fract_x
_atom_site_fract_y
_atom_site_fract_z
_atom_site_U_iso_or_equiv
_atom_site_adp_type
_atom_site_occupancy
_atom_site_site_symmetry_order
_atom_site_calc_flag
_atom_site_refinement_flags_posn
_atom_site_refinement_flags_adp
_atom_site_refinement_flags_occupancy
_atom_site_disorder_assembly
_atom_site_disorder_group
Yb1 Yb 0.000000 0.12740(3) 0.250000 0.00766(17) Uani 0.8945(13) 4 d S T P A 1
Ge5 Ge 0.34659(11) 0.12380(5) 0.250000 0.0078(2) Uani 0.8945(13) 2 d S T P A 1
Yb2 Yb 0.500000 0.1213(2) 0.250000 0.00766(17) Uani 0.1055(13) 4 d S T P A 2
Ge6 Ge 0.8474(9) 0.1243(4) 0.250000 0.0078(2) Uani 0.1055(13) 2 d S T P A 2
Fe1 Fe 0.250000 0.250000 0.000000 0.0078(3) Uani 0.92 2 d S . P . .
Zn1 Zn 0.250000 0.250000 0.000000 0.0078(3) Uani 0.08 2 d S . P . .
Fe2 Fe 0.24711(12) 0.000000 0.000000 0.0078(3) Uani 0.92 2 d S T P . .
Zn2 Zn 0.24711(12) 0.000000 0.000000 0.0078(3) Uani 0.08 2 d S T P . .
Fe3 Fe 0.24821(12) 0.12505(6) 0.750000 0.0078(3) Uani 0.92 2 d S T P . .
Zn3 Zn 0.24821(12) 0.12505(6) 0.750000 0.0078(3) Uani 0.08 2 d S T P . .
Ge1 Ge 0.000000 0.04210(6) 0.750000 0.0069(3) Uani 1 4 d S T P A .
Ge2 Ge 0.500000 0.04038(6) 0.750000 0.0107(3) Uani 1 4 d S T P A .
Ge3 Ge 0.000000 0.21099(6) 0.750000 0.0081(3) Uani 1 4 d S T P A .
Ge4 Ge 0.500000 0.20467(6) 0.750000 0.0096(3) Uani 1 4 d S T P A .

loop_
_atom_site_aniso_label
_atom_site_aniso_U_11
_atom_site_aniso_U_22
_atom_site_aniso_U_33
_atom_site_aniso_U_23
_atom_site_aniso_U_13
_atom_site_aniso_U_12
Yb1 0.0087(3) 0.0075(3) 0.0068(3) 0.000 0.000 0.000
Ge5 0.0066(4) 0.0087(4) 0.0080(4) 0.000 0.000 0.0005(3)
Yb2 0.0087(3) 0.0075(3) 0.0068(3) 0.000 0.000 0.000
Ge6 0.0066(4) 0.0087(4) 0.0080(4) 0.000 0.000 0.0005(3)
Fe1 0.0095(6) 0.0074(5) 0.0065(5) -0.0008(4) -0.0001(3) -0.0002(3)
Zn1 0.0095(6) 0.0074(5) 0.0065(5) -0.0008(4) -0.0001(3) -0.0002(3)
Fe2 0.0103(6) 0.0074(5) 0.0056(5) 0.0003(4) 0.000 0.000
Zn2 0.0103(6) 0.0074(5) 0.0056(5) 0.0003(4) 0.000 0.000
Fe3 0.0092(6) 0.0062(5) 0.0081(5) 0.000 0.000 -0.0007(3)
Zn3 0.0092(6) 0.0062(5) 0.0081(5) 0.000 0.000 -0.0007(3)
Ge1 0.0066(6) 0.0069(5) 0.0073(5) 0.000 0.000 0.000
Ge2 0.0072(6) 0.0126(6) 0.0124(6) 0.000 0.000 0.000
Ge3 0.0066(6) 0.0099(5) 0.0079(5) 0.000 0.000 0.000
Ge4 0.0076(6) 0.0109(5) 0.0104(6) 0.000 0.000 0.000

loop_
_atom_type_symbol
_atom_type_description
_atom_type_scat_dispersion_real
_atom_type_scat_dispersion_imag
_atom_type_scat_source
Yb Yb -0.3850 5.5486 'International Tables Vol C Tables 4.2.6.8 and 6.1.1.4'
Fe Fe 0.3463 0.8444 'International Tables Vol C Tables 4.2.6.8 and 6.1.1.4'
Ge Ge 0.1547 1.8001 'International Tables Vol C Tables 4.2.6.8 and 6.1.1.4'
Zn Zn 0.2839 1.4301 'International Tables Vol C Tables 4.2.6.8 and 6.1.1.4'

loop_
_geom_angle_atom_site_label_1
_geom_angle_atom_site_label_2
_geom_angle_atom_site_label_3
_geom_angle
_geom_angle_site_symmetry_1
_geom_angle_site_symmetry_3
_geom_angle_publ_flag
Ge5 Yb1 Ge5 177.45(4) . 3 ?
Ge5 Yb1 Ge3 90.638(10) . . ?
Ge5 Yb1 Ge3 90.638(10) 3 . ?
Ge5 Yb1 Ge3 90.638(10) . 1_554 ?
Ge5 Yb1 Ge3 90.638(10) 3 1_554 ?
Ge3 Yb1 Ge3 119.95(4) . 1_554 ?
Ge5 Yb1 Ge1 89.352(10) . . ?
Ge5 Yb1 Ge1 89.352(10) 3 . ?
Ge3 Yb1 Ge1 60.56(3) . . ?
Ge3 Yb1 Ge1 179.50(3) 1_554 . ?
Ge5 Yb1 Ge1 89.352(10) . 1_554 ?
Ge5 Yb1 Ge1 89.352(10) 3 1_554 ?
Ge3 Yb1 Ge1 179.49(3) . 1_554 ?
Ge3 Yb1 Ge1 60.56(3) 1_554 1_554 ?
Ge1 Yb1 Ge1 118.94(4) . 1_554 ?
Ge5 Yb1 Ge4 91.276(19) . 13_556 ?
Ge5 Yb1 Ge4 91.275(19) 3 13_556 ?
Ge3 Yb1 Ge4 59.97(2) . 13_556 ?
Ge3 Yb1 Ge4 59.97(2) 1_554 13_556 ?
Ge1 Yb1 Ge4 120.532(19) . 13_556 ?
Ge1 Yb1 Ge4 120.532(19) 1_554 13_556 ?
Ge5 Yb1 Ge1 88.724(19) . 9_556 ?
Ge5 Yb1 Ge1 88.725(19) 3 9_556 ?
Ge3 Yb1 Ge1 120.03(2) . 9_556 ?
Ge3 Yb1 Ge1 120.03(2) 1_554 9_556 ?
Ge1 Yb1 Ge1 59.468(19) . 9_556 ?
Ge1 Yb1 Ge1 59.468(19) 1_554 9_556 ?
Ge4 Yb1 Ge1 180.0 13_556 9_556 ?
Ge5 Yb1 Fe1 51.783(17) . 6 ?
Ge5 Yb1 Fe1 130.414(19) 3 6 ?
Ge3 Yb1 Fe1 47.644(11) . 6 ?
Ge3 Yb1 Fe1 90.392(18) 1_554 6 ?
Ge1 Yb1 Fe1 89.998(15) . 6 ?
Ge1 Yb1 Fe1 132.614(10) 1_554 6 ?
Ge4 Yb1 Fe1 48.214(8) 13_556 6 ?
Ge1 Yb1 Fe1 131.786(8) 9_556 6 ?
Ge5 Yb1 Fe1 51.783(17) . . ?
Ge5 Yb1 Fe1 130.414(19) 3 . ?
Ge3 Yb1 Fe1 90.392(18) . . ?
Ge3 Yb1 Fe1 47.644(11) 1_554 . ?
Ge1 Yb1 Fe1 132.614(10) . . ?
Ge1 Yb1 Fe1 89.999(15) 1_554 . ?
Ge4 Yb1 Fe1 48.214(8) 13_556 . ?
Ge1 Yb1 Fe1 131.786(8) 9_556 . ?
Fe1 Yb1 Fe1 46.287(9) 6 . ?
Ge5 Yb1 Fe1 130.415(19) . 8_455 ?
Ge5 Yb1 Fe1 51.782(17) 3 8_455 ?
Ge3 Yb1 Fe1 90.392(18) . 8_455 ?
Ge3 Yb1 Fe1 47.644(11) 1_554 8_455 ?
Ge1 Yb1 Fe1 132.614(10) . 8_455 ?
Ge1 Yb1 Fe1 89.999(15) 1_554 8_455 ?
Ge4 Yb1 Fe1 48.214(8) 13_556 8_455 ?
Ge1 Yb1 Fe1 131.786(8) 9_556 8_455 ?
Fe1 Yb1 Fe1 96.428(16) 6 8_455 ?
Fe1 Yb1 Fe1 78.638(14) . 8_455 ?
Ge5 Ge5 Fe2 107.93(3) 3_655 10_556 ?
Ge5 Ge5 Fe2 107.93(3) 3_655 . ?
Fe2 Ge5 Fe2 57.36(2) 10_556 . ?
Ge5 Ge5 Fe3 107.60(3) 3_655 1_554 ?
Fe2 Ge5 Fe3 111.78(4) 10_556 1_554 ?
Fe2 Ge5 Fe3 57.06(2) . 1_554 ?
Ge5 Ge5 Fe3 107.60(3) 3_655 . ?
Fe2 Ge5 Fe3 57.06(2) 10_556 . ?
Fe2 Ge5 Fe3 111.78(4) . . ?
Fe3 Ge5 Fe3 144.79(6) 1_554 . ?
Ge5 Ge5 Fe1 107.21(2) 3_655 6 ?
Fe2 Ge5 Fe1 111.22(2) 10_556 6 ?
Fe2 Ge5 Fe1 144.86(4) . 6 ?
Fe3 Ge5 Fe1 110.88(4) 1_554 6 ?
Fe3 Ge5 Fe1 56.71(2) . 6 ?
Ge5 Ge5 Fe1 107.21(2) 3_655 . ?
Fe2 Ge5 Fe1 144.86(4) 10_556 . ?
Fe2 Ge5 Fe1 111.22(2) . . ?
Fe3 Ge5 Fe1 56.71(2) 1_554 . ?
Fe3 Ge5 Fe1 110.88(4) . . ?
Fe1 Ge5 Fe1 56.71(2) 6 . ?
Ge5 Ge5 Yb1 178.724(19) 3_655 . ?
Fe2 Ge5 Yb1 73.17(3) 10_556 . ?
Fe2 Ge5 Yb1 73.17(3) . . ?
Fe3 Ge5 Yb1 72.39(3) 1_554 . ?
Fe3 Ge5 Yb1 72.39(3) . . ?
Fe1 Ge5 Yb1 71.69(2) 6 . ?
Fe1 Ge5 Yb1 71.69(2) . . ?
Ge2 Yb2 Ge6 91.08(16) 9_656 3_655 ?
Ge2 Yb2 Ge6 91.08(16) 9_656 . ?
Ge6 Yb2 Ge6 177.8(3) 3_655 . ?
Ge2 Yb2 Ge2 60.78(7) 9_656 . ?
Ge6 Yb2 Ge2 90.53(8) 3_655 . ?
Ge6 Yb2 Ge2 90.53(8) . . ?
Ge2 Yb2 Ge2 60.77(7) 9_656 1_554 ?
Ge2 Yb2 Ge2 121.55(15) . 1_554 ?
Ge2 Yb2 Ge4 119.97(7) 9_656 . ?
Ge6 Yb2 Ge4 89.46(8) 3_655 . ?
Ge6 Yb2 Ge4 89.46(8) . . ?
Ge2 Yb2 Ge4 59.19(3) . . ?
Ge2 Yb2 Ge4 179.26(14) 1_554 . ?
Ge2 Yb2 Ge4 119.97(7) 9_656 1_554 ?
Ge2 Yb2 Ge4 179.26(14) . 1_554 ?
Ge2 Yb2 Ge4 59.19(3) 1_554 1_554 ?
Ge4 Yb2 Ge4 120.07(14) . 1_554 ?
Ge2 Yb2 Ge3 180.0 9_656 13_556 ?
Ge2 Yb2 Ge3 119.22(7) . 13_556 ?
Ge2 Yb2 Ge3 119.23(7) 1_554 13_556 ?
Ge4 Yb2 Ge3 60.03(7) . 13_556 ?
Ge4 Yb2 Ge3 60.03(7) 1_554 13_556 ?
Ge2 Yb2 Fe2 48.76(6) 9_656 10_556 ?
Ge2 Yb2 Fe2 48.32(4) . 10_556 ?
Ge2 Yb2 Fe2 91.21(9) 1_554 10_556 ?
Ge4 Yb2 Fe2 89.36(2) . 10_556 ?
Ge4 Yb2 Fe2 132.05(3) 1_554 10_556 ?
Ge3 Yb2 Fe2 131.24(6) 13_556 10_556 ?
Ge2 Yb2 Fe2 48.76(6) 9_656 2_655 ?
Ge2 Yb2 Fe2 48.32(4) . 2_655 ?
Ge2 Yb2 Fe2 91.21(9) 1_554 2_655 ?
Ge4 Yb2 Fe2 89.36(2) . 2_655 ?
Ge4 Yb2 Fe2 132.05(3) 1_554 2_655 ?
Ge3 Yb2 Fe2 131.24(6) 13_556 2_655 ?
Fe2 Yb2 Fe2 79.73(9) 10_556 2_655 ?
Ge2 Yb2 Fe2 48.76(6) 9_656 9_655 ?
Ge2 Yb2 Fe2 91.21(9) . 9_655 ?
Ge2 Yb2 Fe2 48.32(4) 1_554 9_655 ?
Ge4 Yb2 Fe2 132.05(3) . 9_655 ?
Ge4 Yb2 Fe2 89.36(2) 1_554 9_655 ?
Ge3 Yb2 Fe2 131.24(6) 13_556 9_655 ?
Fe2 Yb2 Fe2 97.51(12) 10_556 9_655 ?
Fe2 Yb2 Fe2 46.29(4) 2_655 9_655 ?
Ge2 Yb2 Fe2 48.76(6) 9_656 . ?
Ge6 Yb2 Fe2 51.06(13) 3_655 . ?
Ge6 Yb2 Fe2 130.79(16) . . ?
Ge2 Yb2 Fe2 91.21(9) . . ?
Ge2 Yb2 Fe2 48.32(4) 1_554 . ?
Ge4 Yb2 Fe2 132.05(3) . . ?
Ge4 Yb2 Fe2 89.36(2) 1_554 . ?
Ge3 Yb2 Fe2 131.24(6) 13_556 . ?
Fe2 Yb2 Fe2 46.29(4) 10_556 . ?
Fe2 Yb2 Fe2 97.51(12) 2_655 . ?
Fe2 Yb2 Fe2 79.73(9) 9_655 . ?
Fe2 Ge6 Fe2 57.46(17) 9_655 2_655 ?
Fe2 Ge6 Fe3 57.19(10) 9_655 3_655 ?
Fe2 Ge6 Fe3 112.1(3) 2_655 3_655 ?
Fe2 Ge6 Fe3 112.1(3) 9_655 3_656 ?
Fe2 Ge6 Fe3 57.19(10) 2_655 3_656 ?
Fe3 Ge6 Fe3 145.7(3) 3_655 3_656 ?
Fe2 Ge6 Fe1 145.6(3) 9_655 3_655 ?
Fe2 Ge6 Fe1 111.54(15) 2_655 3_655 ?
Fe3 Ge6 Fe1 111.3(3) 3_655 3_655 ?
Fe3 Ge6 Fe1 56.85(10) 3_656 3_655 ?
Fe2 Ge6 Fe1 111.54(15) 9_655 8 ?
Fe2 Ge6 Fe1 145.6(3) 2_655 8 ?
Fe3 Ge6 Fe1 56.85(10) 3_655 8 ?
Fe3 Ge6 Fe1 111.3(3) 3_656 8 ?
Fe1 Ge6 Fe1 56.84(16) 3_655 8 ?
Ge6 Ge6 Yb2 178.92(16) 3_755 . ?
Fe2 Ge6 Yb2 72.02(19) 9_655 . ?
Fe2 Ge6 Yb2 72.02(19) 2_655 . ?
Fe3 Ge6 Yb2 72.87(16) 3_655 . ?
Fe3 Ge6 Yb2 72.87(16) 3_656 . ?
Fe1 Ge6 Yb2 73.53(19) 3_655 . ?
Fe1 Ge6 Yb2 73.53(19) 8 . ?
Ge3 Fe1 Ge3 180.00(5) 13_556 1_554 ?
Ge3 Fe1 Fe3 60.30(3) 13_556 13_556 ?
Ge3 Fe1 Fe3 119.70(3) 1_554 13_556 ?
Ge3 Fe1 Fe3 119.70(3) 13_556 1_554 ?
Ge3 Fe1 Fe3 60.30(3) 1_554 1_554 ?
Fe3 Fe1 Fe3 180.00(2) 13_556 1_554 ?
Ge3 Fe1 Ge4 108.662(17) 13_556 13_556 ?
Ge3 Fe1 Ge4 71.338(17) 1_554 13_556 ?
Fe3 Fe1 Ge4 58.83(3) 13_556 13_556 ?
Fe3 Fe1 Ge4 121.17(3) 1_554 13_556 ?
Ge3 Fe1 Ge4 71.338(17) 13_556 1_554 ?
Ge3 Fe1 Ge4 108.662(17) 1_554 1_554 ?
Fe3 Fe1 Ge4 121.17(3) 13_556 1_554 ?
Fe3 Fe1 Ge4 58.83(3) 1_554 1_554 ?
Ge4 Fe1 Ge4 180.0 13_556 1_554 ?
Ge3 Fe1 Fe1 59.535(6) 13_556 6 ?
Ge3 Fe1 Fe1 120.465(6) 1_554 6 ?
Fe3 Fe1 Fe1 59.941(12) 13_556 6 ?
Fe3 Fe1 Fe1 120.059(12) 1_554 6 ?
Ge4 Fe1 Fe1 59.966(6) 13_556 6 ?
Ge4 Fe1 Fe1 120.034(6) 1_554 6 ?
Ge3 Fe1 Fe1 120.465(6) 13_556 6_554 ?
Ge3 Fe1 Fe1 59.535(6) 1_554 6_554 ?
Fe3 Fe1 Fe1 120.059(12) 13_556 6_554 ?
Fe3 Fe1 Fe1 59.941(12) 1_554 6_554 ?
Ge4 Fe1 Fe1 120.034(6) 13_556 6_554 ?
Ge4 Fe1 Fe1 59.966(6) 1_554 6_554 ?
Fe1 Fe1 Fe1 180.0 6 6_554 ?
Ge3 Fe1 Ge6 103.26(13) 13_556 3_655 ?
Ge3 Fe1 Ge6 76.74(13) 1_554 3_655 ?
Fe3 Fe1 Ge6 118.63(10) 13_556 3_655 ?
Fe3 Fe1 Ge6 61.37(10) 1_554 3_655 ?
Ge4 Fe1 Ge6 77.29(16) 13_556 3_655 ?
Ge4 Fe1 Ge6 102.71(16) 1_554 3_655 ?
Fe1 Fe1 Ge6 61.58(8) 6 3_655 ?
Fe1 Fe1 Ge6 118.42(8) 6_554 3_655 ?
Ge3 Fe1 Ge6 76.74(13) 13_556 15_455 ?
Ge3 Fe1 Ge6 103.26(13) 1_554 15_455 ?
Fe3 Fe1 Ge6 61.37(10) 13_556 15_455 ?
Fe3 Fe1 Ge6 118.63(10) 1_554 15_455 ?
Ge4 Fe1 Ge6 102.71(16) 13_556 15_455 ?
Ge4 Fe1 Ge6 77.29(16) 1_554 15_455 ?
Fe1 Fe1 Ge6 118.42(8) 6 15_455 ?
Fe1 Fe1 Ge6 61.58(8) 6_554 15_455 ?
Ge3 Fe1 Ge5 104.83(3) 13_556 13 ?
Ge3 Fe1 Ge5 75.17(3) 1_554 13 ?
Fe3 Fe1 Ge5 61.462(19) 13_556 13 ?
Fe3 Fe1 Ge5 118.538(19) 1_554 13 ?
Ge4 Fe1 Ge5 74.87(3) 13_556 13 ?
Ge4 Fe1 Ge5 105.13(3) 1_554 13 ?
Fe1 Fe1 Ge5 118.355(10) 6 13 ?
Fe1 Fe1 Ge5 61.645(10) 6_554 13 ?
Ge3 Fe1 Ge5 75.17(3) 13_556 . ?
Ge3 Fe1 Ge5 104.83(3) 1_554 . ?
Fe3 Fe1 Ge5 118.538(19) 13_556 . ?
Fe3 Fe1 Ge5 61.462(19) 1_554 . ?
Ge4 Fe1 Ge5 105.13(3) 13_556 . ?
Ge4 Fe1 Ge5 74.87(3) 1_554 . ?
Fe1 Fe1 Ge5 61.646(10) 6 . ?
Fe1 Fe1 Ge5 118.354(10) 6_554 . ?
Ge5 Fe1 Ge5 180.0 13 . ?
Ge1 Fe2 Ge1 71.97(3) 1_554 9_556 ?
Ge1 Fe2 Ge2 178.92(4) 1_554 9_656 ?
Ge1 Fe2 Ge2 108.938(17) 9_556 9_656 ?
Ge1 Fe2 Ge2 108.938(17) 1_554 1_554 ?
Ge1 Fe2 Ge2 178.92(4) 9_556 1_554 ?
Ge2 Fe2 Ge2 70.16(3) 9_656 1_554 ?
Ge1 Fe2 Fe3 120.86(4) 1_554 11 ?
Ge1 Fe2 Fe3 59.52(3) 9_556 11 ?
Ge2 Fe2 Fe3 60.22(3) 9_656 11 ?
Ge2 Fe2 Fe3 119.40(4) 1_554 11 ?
Ge1 Fe2 Fe3 59.52(3) 1_554 1_554 ?
Ge1 Fe2 Fe3 120.86(4) 9_556 1_554 ?
Ge2 Fe2 Fe3 119.40(4) 9_656 1_554 ?
Ge2 Fe2 Fe3 60.22(3) 1_554 1_554 ?
Fe3 Fe2 Fe3 179.60(6) 11 1_554 ?
Ge1 Fe2 Fe2 120.517(12) 1_554 10_556 ?
Ge1 Fe2 Fe2 59.484(13) 9_556 10_556 ?
Ge2 Fe2 Fe2 59.880(12) 9_656 10_556 ?
Ge2 Fe2 Fe2 120.120(12) 1_554 10_556 ?
Fe3 Fe2 Fe2 59.959(12) 11 10_556 ?
Fe3 Fe2 Fe2 120.041(12) 1_554 10_556 ?
Ge1 Fe2 Fe2 59.484(12) 1_554 10 ?
Ge1 Fe2 Fe2 120.517(12) 9_556 10 ?
Ge2 Fe2 Fe2 120.120(12) 9_656 10 ?
Ge2 Fe2 Fe2 59.880(12) 1_554 10 ?
Fe3 Fe2 Fe2 120.041(12) 11 10 ?
Fe3 Fe2 Fe2 59.959(12) 1_554 10 ?
Fe2 Fe2 Fe2 180.0 10_556 10 ?
Ge1 Fe2 Ge6 76.30(16) 1_554 9_655 ?
Ge1 Fe2 Ge6 76.27(13) 9_556 9_655 ?
Ge2 Fe2 Ge6 104.45(16) 9_656 9_655 ?
Ge2 Fe2 Ge6 103.31(13) 1_554 9_655 ?
Fe3 Fe2 Ge6 61.72(10) 11 9_655 ?
Fe3 Fe2 Ge6 118.42(10) 1_554 9_655 ?
Fe2 Fe2 Ge6 118.73(8) 10_556 9_655 ?
Fe2 Fe2 Ge6 61.27(8) 10 9_655 ?
Ge1 Fe2 Ge6 76.27(13) 1_554 3_655 ?
Ge1 Fe2 Ge6 76.30(16) 9_556 3_655 ?
Ge2 Fe2 Ge6 103.31(13) 9_656 3_655 ?
Ge2 Fe2 Ge6 104.45(16) 1_554 3_655 ?
Fe3 Fe2 Ge6 118.42(10) 11 3_655 ?
Fe3 Fe2 Ge6 61.72(10) 1_554 3_655 ?
Fe2 Fe2 Ge6 61.27(8) 10_556 3_655 ?
Fe2 Fe2 Ge6 118.73(8) 10 3_655 ?
Ge1 Fe2 Ge5 104.47(3) 1_554 . ?
Ge1 Fe2 Ge5 104.38(3) 9_556 . ?
Ge2 Fe2 Ge5 74.78(4) 9_656 . ?
Ge2 Fe2 Ge5 76.04(3) 1_554 . ?
Fe3 Fe2 Ge5 118.03(2) 11 . ?
Fe3 Fe2 Ge5 61.833(19) 1_554 . ?
Fe2 Fe2 Ge5 61.322(11) 10_556 . ?
Fe2 Fe2 Ge5 118.677(11) 10 . ?
Ge1 Fe2 Ge5 104.38(3) 1_554 11 ?
Ge1 Fe2 Ge5 104.47(3) 9_556 11 ?
Ge2 Fe2 Ge5 76.04(3) 9_656 11 ?
Ge2 Fe2 Ge5 74.78(4) 1_554 11 ?
Fe3 Fe2 Ge5 61.833(19) 11 11 ?
Fe3 Fe2 Ge5 118.03(2) 1_554 11 ?
Fe2 Fe2 Ge5 118.677(11) 10_556 11 ?
Fe2 Fe2 Ge5 61.323(11) 10 11 ?
Ge5 Fe2 Ge5 144.14(6) . 11 ?
Ge4 Fe3 Ge1 178.52(5) . . ?
Ge4 Fe3 Ge3 109.26(5) . . ?
Ge1 Fe3 Ge3 72.22(4) . . ?
Ge4 Fe3 Fe1 60.62(3) . 1_556 ?
Ge1 Fe3 Fe1 120.59(4) . 1_556 ?
Ge3 Fe3 Fe1 59.25(3) . 1_556 ?
Ge4 Fe3 Fe1 60.62(3) . 6 ?
Ge1 Fe3 Fe1 120.59(4) . 6 ?
Ge3 Fe3 Fe1 59.25(3) . 6 ?
Fe1 Fe3 Fe1 60.12(2) 1_556 6 ?
Ge4 Fe3 Fe2 119.26(4) . 10_556 ?
Ge1 Fe3 Fe2 59.53(3) . 10_556 ?
Ge3 Fe3 Fe2 120.88(4) . 10_556 ?
Fe1 Fe3 Fe2 179.87(5) 1_556 10_556 ?
Fe1 Fe3 Fe2 119.901(8) 6 10_556 ?
Ge4 Fe3 Fe2 119.26(4) . 1_556 ?
Ge1 Fe3 Fe2 59.53(3) . 1_556 ?
Ge3 Fe3 Fe2 120.88(4) . 1_556 ?
Fe1 Fe3 Fe2 119.901(8) 1_556 1_556 ?
Fe1 Fe3 Fe2 179.87(5) 6 1_556 ?
Fe2 Fe3 Fe2 60.08(2) 10_556 1_556 ?
Ge4 Fe3 Ge2 69.94(4) . . ?
Ge1 Fe3 Ge2 108.58(5) . . ?
Ge3 Fe3 Ge2 179.20(5) . . ?
Fe1 Fe3 Ge2 120.10(4) 1_556 . ?
Fe1 Fe3 Ge2 120.10(4) 6 . ?
Fe2 Fe3 Ge2 59.77(3) 10_556 . ?
Fe2 Fe3 Ge2 59.77(3) 1_556 . ?
Ge4 Fe3 Ge6 104.27(16) . 3_655 ?
Ge1 Fe3 Ge6 75.98(16) . 3_655 ?
Ge3 Fe3 Ge6 76.48(17) . 3_655 ?
Fe1 Fe3 Ge6 118.97(17) 1_556 3_655 ?
Fe1 Fe3 Ge6 61.78(17) 6 3_655 ?
Fe2 Fe3 Ge6 61.09(17) 10_556 3_655 ?
Fe2 Fe3 Ge6 118.25(17) 1_556 3_655 ?
Ge2 Fe3 Ge6 103.67(17) . 3_655 ?
Ge4 Fe3 Ge6 104.27(16) . 3_656 ?
Ge1 Fe3 Ge6 75.98(16) . 3_656 ?
Ge3 Fe3 Ge6 76.48(17) . 3_656 ?
Fe1 Fe3 Ge6 61.78(17) 1_556 3_656 ?
Fe1 Fe3 Ge6 118.97(17) 6 3_656 ?
Fe2 Fe3 Ge6 118.25(17) 10_556 3_656 ?
Fe2 Fe3 Ge6 61.09(17) 1_556 3_656 ?
Ge2 Fe3 Ge6 103.67(17) . 3_656 ?
Ge4 Fe3 Ge5 75.78(3) . . ?
Ge1 Fe3 Ge5 103.95(3) . . ?
Ge3 Fe3 Ge5 104.34(3) . . ?
Fe1 Fe3 Ge5 118.87(4) 1_556 . ?
Fe1 Fe3 Ge5 61.83(2) 6 . ?
Fe2 Fe3 Ge5 61.11(2) 10_556 . ?
Fe2 Fe3 Ge5 118.11(4) 1_556 . ?
Ge2 Fe3 Ge5 75.52(3) . . ?
Ge4 Fe3 Ge5 75.78(3) . 1_556 ?
Ge1 Fe3 Ge5 103.95(3) . 1_556 ?
Ge3 Fe3 Ge5 104.34(3) . 1_556 ?
Fe1 Fe3 Ge5 61.83(2) 1_556 1_556 ?
Fe1 Fe3 Ge5 118.87(4) 6 1_556 ?
Fe2 Fe3 Ge5 118.11(4) 10_556 1_556 ?
Fe2 Fe3 Ge5 61.11(2) 1_556 1_556 ?
Ge2 Fe3 Ge5 75.52(3) . 1_556 ?
Ge5 Fe3 Ge5 144.79(6) . 1_556 ?
Fe3 Ge1 Fe3 108.75(6) . 3_556 ?
Fe3 Ge1 Fe2 146.09(3) . 2 ?
Fe3 Ge1 Fe2 60.95(2) 3_556 2 ?
Fe3 Ge1 Fe2 60.95(2) . 1_556 ?
Fe3 Ge1 Fe2 146.09(3) 3_556 1_556 ?
Fe2 Ge1 Fe2 145.61(5) 2 1_556 ?
Fe3 Ge1 Fe2 146.09(3) . 9_556 ?
Fe3 Ge1 Fe2 60.95(2) 3_556 9_556 ?
Fe2 Ge1 Fe2 61.03(3) 2 9_556 ?
Fe2 Ge1 Fe2 108.03(3) 1_556 9_556 ?
Fe3 Ge1 Fe2 60.95(2) . 10_556 ?
Fe3 Ge1 Fe2 146.09(3) 3_556 10_556 ?
Fe2 Ge1 Fe2 108.03(3) 2 10_556 ?
Fe2 Ge1 Fe2 61.03(3) 1_556 10_556 ?
Fe2 Ge1 Fe2 145.61(5) 9_556 10_556 ?
Fe3 Ge1 Ge1 107.042(15) . 9_556 ?
Fe3 Ge1 Ge1 107.042(15) 3_556 9_556 ?
Fe2 Ge1 Ge1 54.016(17) 2 9_556 ?
Fe2 Ge1 Ge1 106.86(3) 1_556 9_556 ?
Fe2 Ge1 Ge1 106.86(3) 9_556 9_556 ?
Fe2 Ge1 Ge1 54.016(17) 10_556 9_556 ?
Fe3 Ge1 Ge1 107.042(15) . 9_557 ?
Fe3 Ge1 Ge1 107.042(15) 3_556 9_557 ?
Fe2 Ge1 Ge1 106.86(3) 2 9_557 ?
Fe2 Ge1 Ge1 54.016(17) 1_556 9_557 ?
Fe2 Ge1 Ge1 54.016(17) 9_556 9_557 ?
Fe2 Ge1 Ge1 106.86(3) 10_556 9_557 ?
Ge1 Ge1 Ge1 119.59(7) 9_556 9_557 ?
Fe3 Ge1 Yb1 72.79(2) . . ?
Fe3 Ge1 Yb1 72.79(2) 3_556 . ?
Fe2 Ge1 Yb1 73.310(11) 2 . ?
Fe2 Ge1 Yb1 125.984(18) 1_556 . ?
Fe2 Ge1 Yb1 125.984(18) 9_556 . ?
Fe2 Ge1 Yb1 73.310(11) 10_556 . ?
Ge1 Ge1 Yb1 60.74(2) 9_556 . ?
Ge1 Ge1 Yb1 179.68(5) 9_557 . ?
Fe3 Ge1 Yb1 72.79(2) . 1_556 ?
Fe3 Ge1 Yb1 72.79(2) 3_556 1_556 ?
Fe2 Ge1 Yb1 125.984(18) 2 1_556 ?
Fe2 Ge1 Yb1 73.310(10) 1_556 1_556 ?
Fe2 Ge1 Yb1 73.310(11) 9_556 1_556 ?
Fe2 Ge1 Yb1 125.984(18) 10_556 1_556 ?
Ge1 Ge1 Yb1 179.67(5) 9_556 1_556 ?
Ge1 Ge1 Yb1 60.74(2) 9_557 1_556 ?
Yb1 Ge1 Yb1 118.94(4) . 1_556 ?
Fe3 Ge1 Ge3 54.37(3) . . ?
Fe3 Ge1 Ge3 54.37(3) 3_556 . ?
Fe2 Ge1 Ge3 107.20(2) 2 . ?
Fe2 Ge1 Ge3 107.19(2) 1_556 . ?
Fe2 Ge1 Ge3 107.19(2) 9_556 . ?
Fe2 Ge1 Ge3 107.19(2) 10_556 . ?
Ge1 Ge1 Ge3 120.21(3) 9_556 . ?
Ge1 Ge1 Ge3 120.21(3) 9_557 . ?
Yb1 Ge1 Ge3 59.468(19) . . ?
Yb1 Ge1 Ge3 59.467(19) 1_556 . ?
Fe2 Ge2 Fe2 147.46(5) 10_556 9_656 ?
Fe2 Ge2 Fe2 60.24(2) 10_556 1_556 ?
Fe2 Ge2 Fe2 109.84(3) 9_656 1_556 ?
Fe2 Ge2 Fe2 109.84(3) 10_556 2_655 ?
Fe2 Ge2 Fe2 60.24(2) 9_656 2_655 ?
Fe2 Ge2 Fe2 147.46(5) 1_556 2_655 ?
Fe2 Ge2 Fe3 60.01(2) 10_556 . ?
Fe2 Ge2 Fe3 145.86(3) 9_656 . ?
Fe2 Ge2 Fe3 60.01(2) 1_556 . ?
Fe2 Ge2 Fe3 145.86(3) 2_655 . ?
Fe2 Ge2 Fe3 145.86(3) 10_556 3_656 ?
Fe2 Ge2 Fe3 60.01(2) 9_656 3_656 ?
Fe2 Ge2 Fe3 145.86(3) 1_556 3_656 ?
Fe2 Ge2 Fe3 60.01(2) 2_655 3_656 ?
Fe3 Ge2 Fe3 108.41(6) . 3_656 ?
Fe2 Ge2 Yb2 73.73(3) 10_556 9_656 ?
Fe2 Ge2 Yb2 73.73(3) 9_656 9_656 ?
Fe2 Ge2 Yb2 73.73(3) 1_556 9_656 ?
Fe2 Ge2 Yb2 73.73(3) 2_655 9_656 ?
Fe3 Ge2 Yb2 125.80(3) . 9_656 ?
Fe3 Ge2 Yb2 125.80(3) 3_656 9_656 ?
Fe2 Ge2 Ge4 106.27(3) 10_556 . ?
Fe2 Ge2 Ge4 106.27(3) 9_656 . ?
Fe2 Ge2 Ge4 106.27(3) 1_556 . ?
Fe2 Ge2 Ge4 106.27(3) 2_655 . ?
Fe3 Ge2 Ge4 54.20(3) . . ?
Fe3 Ge2 Ge4 54.20(3) 3_656 . ?
Yb2 Ge2 Ge4 180.0 9_656 . ?
Fe2 Ge2 Ge2 54.919(17) 10_556 9_656 ?
Fe2 Ge2 Ge2 107.55(4) 9_656 9_656 ?
Fe2 Ge2 Ge2 107.55(4) 1_556 9_656 ?
Fe2 Ge2 Ge2 54.919(17) 2_655 9_656 ?
Fe3 Ge2 Ge2 106.567(16) . 9_656 ?
Fe3 Ge2 Ge2 106.567(16) 3_656 9_656 ?
Ge4 Ge2 Ge2 119.18(4) . 9_656 ?
Fe2 Ge2 Ge2 107.55(4) 10_556 9_657 ?
Fe2 Ge2 Ge2 54.919(17) 9_656 9_657 ?
Fe2 Ge2 Ge2 54.919(17) 1_556 9_657 ?
Fe2 Ge2 Ge2 107.55(4) 2_655 9_657 ?
Fe3 Ge2 Ge2 106.567(16) . 9_657 ?
Fe3 Ge2 Ge2 106.567(16) 3_656 9_657 ?
Ge4 Ge2 Ge2 119.18(4) . 9_657 ?
Ge2 Ge2 Ge2 121.65(8) 9_656 9_657 ?
Fe2 Ge2 Yb2 72.47(4) 10_556 . ?
Fe2 Ge2 Yb2 125.081(17) 9_656 . ?
Fe2 Ge2 Yb2 125.081(17) 1_556 . ?
Fe2 Ge2 Yb2 72.47(4) 2_655 . ?
Fe3 Ge2 Yb2 73.41(4) . . ?
Fe3 Ge2 Yb2 73.41(4) 3_656 . ?
Yb2 Ge2 Yb2 119.22(7) 9_656 . ?
Ge4 Ge2 Yb2 60.78(7) . . ?
Ge2 Ge2 Yb2 58.40(8) 9_656 . ?
Ge2 Ge2 Yb2 179.95(9) 9_657 . ?
Fe1 Ge3 Fe1 148.25(5) 1_556 3 ?
Fe1 Ge3 Fe1 60.931(12) 1_556 6 ?
Fe1 Ge3 Fe1 109.65(2) 3 6 ?
Fe1 Ge3 Fe1 109.65(2) 1_556 8_456 ?
Fe1 Ge3 Fe1 60.931(12) 3 8_456 ?
Fe1 Ge3 Fe1 148.25(5) 6 8_456 ?
Fe1 Ge3 Fe3 145.02(3) 1_556 3_556 ?
Fe1 Ge3 Fe3 60.45(2) 3 3_556 ?
Fe1 Ge3 Fe3 145.02(3) 6 3_556 ?
Fe1 Ge3 Fe3 60.45(2) 8_456 3_556 ?
Fe1 Ge3 Fe3 60.45(2) 1_556 . ?
Fe1 Ge3 Fe3 145.02(3) 3 . ?
Fe1 Ge3 Fe3 60.45(2) 6 . ?
Fe1 Ge3 Fe3 145.02(3) 8_456 . ?
Fe3 Ge3 Fe3 106.81(6) 3_556 . ?
Fe1 Ge3 Yb1 72.415(9) 1_556 1_556 ?
Fe1 Ge3 Yb1 125.158(12) 3 1_556 ?
Fe1 Ge3 Yb1 125.158(12) 6 1_556 ?
Fe1 Ge3 Yb1 72.415(9) 8_456 1_556 ?
Fe3 Ge3 Yb1 72.64(2) 3_556 1_556 ?
Fe3 Ge3 Yb1 72.64(2) . 1_556 ?
Fe1 Ge3 Yb1 125.158(12) 1_556 . ?
Fe1 Ge3 Yb1 72.416(9) 3 . ?
Fe1 Ge3 Yb1 72.416(9) 6 . ?
Fe1 Ge3 Yb1 125.158(12) 8_456 . ?
Fe3 Ge3 Yb1 72.64(2) 3_556 . ?
Fe3 Ge3 Yb1 72.64(2) . . ?
Yb1 Ge3 Yb1 119.95(4) 1_556 . ?
Fe1 Ge3 Ge4 54.847(11) 1_556 13_557 ?
Fe1 Ge3 Ge4 107.47(3) 3 13_557 ?
Fe1 Ge3 Ge4 107.47(3) 6 13_557 ?
Fe1 Ge3 Ge4 54.847(11) 8_456 13_557 ?
Fe3 Ge3 Ge4 107.476(15) 3_556 13_557 ?
Fe3 Ge3 Ge4 107.476(15) . 13_557 ?
Yb1 Ge3 Ge4 60.27(2) 1_556 13_557 ?
Yb1 Ge3 Ge4 179.78(4) . 13_557 ?
Fe1 Ge3 Ge4 107.47(3) 1_556 13_556 ?
Fe1 Ge3 Ge4 54.847(11) 3 13_556 ?
Fe1 Ge3 Ge4 54.847(11) 6 13_556 ?
Fe1 Ge3 Ge4 107.47(3) 8_456 13_556 ?
Fe3 Ge3 Ge4 107.476(15) 3_556 13_556 ?
Fe3 Ge3 Ge4 107.476(15) . 13_556 ?
Yb1 Ge3 Ge4 179.78(4) 1_556 13_556 ?
Yb1 Ge3 Ge4 60.27(2) . 13_556 ?
Ge4 Ge3 Ge4 119.51(5) 13_557 13_556 ?
Fe1 Ge3 Yb2 74.13(2) 1_556 13_556 ?
Fe1 Ge3 Yb2 74.13(2) 3 13_556 ?
Fe1 Ge3 Yb2 74.13(2) 6 13_556 ?
Fe1 Ge3 Yb2 74.13(2) 8_456 13_556 ?
Fe3 Ge3 Yb2 126.60(3) 3_556 13_556 ?
Fe3 Ge3 Yb2 126.60(3) . 13_556 ?
Yb1 Ge3 Yb2 120.03(2) 1_556 13_556 ?
Yb1 Ge3 Yb2 120.03(2) . 13_556 ?
Ge4 Ge3 Yb2 59.75(3) 13_557 13_556 ?
Ge4 Ge3 Yb2 59.75(3) 13_556 13_556 ?
Fe3 Ge4 Fe3 111.71(6) 3_656 . ?
Fe3 Ge4 Fe1 60.55(2) 3_656 8_556 ?
Fe3 Ge4 Fe1 147.55(2) . 8_556 ?
Fe3 Ge4 Fe1 147.55(2) 3_656 6 ?
Fe3 Ge4 Fe1 60.55(2) . 6 ?
Fe1 Ge4 Fe1 143.43(5) 8_556 6 ?
Fe3 Ge4 Fe1 60.55(2) 3_656 3_655 ?
Fe3 Ge4 Fe1 147.55(2) . 3_655 ?
Fe1 Ge4 Fe1 60.067(13) 8_556 3_655 ?
Fe1 Ge4 Fe1 107.59(2) 6 3_655 ?
Fe3 Ge4 Fe1 147.55(2) 3_656 1_556 ?
Fe3 Ge4 Fe1 60.55(2) . 1_556 ?
Fe1 Ge4 Fe1 107.59(2) 8_556 1_556 ?
Fe1 Ge4 Fe1 60.067(13) 6 1_556 ?
Fe1 Ge4 Fe1 143.43(5) 3_655 1_556 ?
Fe3 Ge4 Ge2 55.86(3) 3_656 . ?
Fe3 Ge4 Ge2 55.86(3) . . ?
Fe1 Ge4 Ge2 108.28(2) 8_556 . ?
Fe1 Ge4 Ge2 108.28(2) 6 . ?
Fe1 Ge4 Ge2 108.28(2) 3_655 . ?
Fe1 Ge4 Ge2 108.28(2) 1_556 . ?
Fe3 Ge4 Yb2 73.72(4) 3_656 1_556 ?
Fe3 Ge4 Yb2 73.72(4) . 1_556 ?
Fe1 Ge4 Yb2 73.92(4) 8_556 1_556 ?
Fe1 Ge4 Yb2 126.178(11) 6 1_556 ?
Fe1 Ge4 Yb2 126.178(11) 3_655 1_556 ?
Fe1 Ge4 Yb2 73.92(4) 1_556 1_556 ?
Ge2 Ge4 Yb2 60.04(7) . 1_556 ?
Fe3 Ge4 Yb2 73.72(4) 3_656 . ?
Fe3 Ge4 Yb2 73.72(4) . . ?
Fe1 Ge4 Yb2 126.178(11) 8_556 . ?
Fe1 Ge4 Yb2 73.92(4) 6 . ?
Fe1 Ge4 Yb2 73.92(4) 3_655 . ?
Fe1 Ge4 Yb2 126.178(11) 1_556 . ?
Ge2 Ge4 Yb2 60.03(7) . . ?
Yb2 Ge4 Yb2 120.07(14) 1_556 . ?
Fe3 Ge4 Ge3 106.423(14) 3_656 13_557 ?
Fe3 Ge4 Ge3 106.423(14) . 13_557 ?
Fe1 Ge4 Ge3 53.815(12) 8_556 13_557 ?
Fe1 Ge4 Ge3 105.92(3) 6 13_557 ?
Fe1 Ge4 Ge3 105.92(3) 3_655 13_557 ?
Fe1 Ge4 Ge3 53.815(12) 1_556 13_557 ?
Ge2 Ge4 Ge3 120.25(3) . 13_557 ?
Fe3 Ge4 Ge3 106.423(14) 3_656 13_556 ?
Fe3 Ge4 Ge3 106.423(14) . 13_556 ?
Fe1 Ge4 Ge3 105.92(3) 8_556 13_556 ?
Fe1 Ge4 Ge3 53.815(12) 6 13_556 ?
Fe1 Ge4 Ge3 53.815(12) 3_655 13_556 ?
Fe1 Ge4 Ge3 105.92(3) 1_556 13_556 ?
Ge2 Ge4 Ge3 120.25(3) . 13_556 ?
Ge3 Ge4 Ge3 119.50(5) 13_557 13_556 ?

loop_
_geom_bond_atom_site_label_1
_geom_bond_atom_site_label_2
_geom_bond_distance
_geom_bond_site_symmetry_2
_geom_bond_publ_flag
Yb1 Ge5 2.8358(10) . ?
Yb1 Ge5 2.8358(10) 3 ?
Yb1 Ge3 2.9302(6) . ?
Yb1 Ge3 2.9302(6) 1_554 ?
Yb1 Ge1 2.9453(6) . ?
Yb1 Ge1 2.9453(6) 1_554 ?
Yb1 Ge4 2.9456(13) 13_556 ?
Yb1 Ge1 2.9732(12) 9_556 ?
Yb1 Fe1 3.2274(4) 6 ?
Yb1 Fe1 3.2274(4) . ?
Yb1 Fe1 3.2274(4) 8_455 ?
Ge5 Ge5 2.5097(19) 3_655 ?
Ge5 Fe2 2.6433(9) 10_556 ?
Ge5 Fe2 2.6433(9) . ?
Ge5 Fe3 2.6616(5) 1_554 ?
Ge5 Fe3 2.6616(5) . ?
Ge5 Fe1 2.6709(9) 6 ?
Ge5 Fe1 2.6709(9) . ?
Yb2 Ge2 2.836(4) 9_656 ?
Yb2 Ge6 2.843(8) 3_655 ?
Yb2 Ge6 2.843(8) . ?
Yb2 Ge2 2.907(2) . ?
Yb2 Ge2 2.907(2) 1_554 ?
Yb2 Ge4 2.928(2) . ?
Yb2 Ge4 2.928(2) 1_554 ?
Yb2 Ge3 2.942(4) 13_556 ?
Yb2 Fe2 3.227(3) 10_556 ?
Yb2 Fe2 3.227(3) 2_655 ?
Yb2 Fe2 3.227(3) 9_655 ?
Yb2 Fe2 3.227(3) . ?
Ge6 Ge6 2.496(15) 3_755 ?
Ge6 Fe2 2.639(7) 9_655 ?
Ge6 Fe2 2.639(7) 2_655 ?
Ge6 Fe3 2.655(2) 3_655 ?
Ge6 Fe3 2.655(2) 3_656 ?
Ge6 Fe1 2.665(7) 3_655 ?
Ge6 Fe1 2.665(7) 8 ?
Fe1 Ge3 2.5018(4) 13_556 ?
Fe1 Ge3 2.5018(4) 1_554 ?
Fe1 Fe3 2.5325(9) 13_556 ?
Fe1 Fe3 2.5325(9) 1_554 ?
Fe1 Ge4 2.5344(4) 13_556 ?
Fe1 Ge4 2.5344(4) 1_554 ?
Fe1 Fe1 2.5369(3) 6 ?
Fe1 Fe1 2.5369(3) 6_554 ?
Fe2 Ge1 2.4981(9) 1_554 ?
Fe2 Ge1 2.4981(9) 9_556 ?
Fe2 Ge2 2.5278(9) 9_656 ?
Fe2 Ge2 2.5278(9) 1_554 ?
Fe2 Fe3 2.5338(9) 11 ?
Fe2 Fe3 2.5338(9) 1_554 ?
Fe2 Fe2 2.5369(3) 10_556 ?
Fe2 Fe2 2.5369(3) 10 ?
Fe3 Ge4 2.4886(12) . ?
Fe3 Ge1 2.4978(12) . ?
Fe3 Ge3 2.5288(12) . ?
Fe3 Ge2 2.5393(12) . ?
Ge1 Ge1 2.9356(11) 9_556 ?
Ge1 Ge1 2.9356(11) 9_557 ?
Ge1 Ge3 2.9625(15) . ?
Ge2 Ge4 2.8819(16) . ?
Ge2 Ge2 2.9056(11) 9_656 ?
Ge2 Ge2 2.9056(11) 9_657 ?
Ge3 Ge4 2.9368(8) 13_557 ?
Ge3 Ge4 2.9368(8) 13_556 ?
